data_2107137
loop_
_publ_author_name
'Rigoult, J.'
'Guidi-Morosini, C.'
'Tomas, A.'
'Molinie, P.'

_publ_section_title
;
 An Accurate Refinement of 1T-V Se2 at Room Temperature
;
_journal_name_full 'Acta Crystallographica B (24,1968-38,1982)'
_journal_page_first 1557
_journal_page_last 1559
_journal_volume 38
_journal_year 1982
_chemical_formula_sum 'Se2 V1.005'
_chemical_name_systematic 'V1.005 Se2'
_space_group_IT_number 164
_symmetry_space_group_name_Hall '-P 3 2"'
_symmetry_space_group_name_H-M 'P -3 m 1'
_cell_angle_alpha 90
_cell_angle_beta 90
_cell_angle_gamma 120
_cell_formula_units_Z 1
_cell_length_a 3.356
_cell_length_b 3.356
_cell_length_c 6.104
_cell_volume 59.537
_citation_journal_id_ASTM ACBCAR
_cod_data_source_file Rigoult_ACBCAR_1982_1709.cif
_cod_data_source_block Se2V1.005
_cod_original_cell_volume 59.53729
_cod_database_code 2107137

loop_
_symmetry_equiv_pos_as_xyz
x,y,z
-y,x-y,z
-x+y,-x,z
y,x,-z
-x,-x+y,-z
x-y,-y,-z
-x,-y,-z
y,-x+y,-z
x-y,x,-z
-y,-x,z
x,x-y,z
-x+y,y,z

loop_
_atom_site_label
_atom_site_type_symbol
_atom_site_fract_x
_atom_site_fract_y
_atom_site_fract_z
_atom_site_occupancy
_atom_site_U_iso_or_equiv
V2 V+3 0 0 0.5 0.005 0.0
Se1 Se-2 0.33333 0.66667 0.25664 1 0.0
V1 V+3 0 0 0 1 0.0
